data_9005362
loop_
_publ_author_name
'Lucchesi, S.'
'Amoriello, M.'
'Della Giusta, A.'

_publ_section_title
;
 Crystal chemistry of spinels from xenoliths of the
 Alban Hills volcanic region
 Sample: SP266a
;
_journal_name_full 'European Journal of Mineralogy'
_journal_page_first 473
_journal_page_last 482
_journal_volume 10
_journal_year 1998
_chemical_compound_source 'xenoliths of the Alban Hills, Italy volcanic region'
_chemical_formula_sum 'Al1.933 Fe0.075 Mg0.984 Mn0.002 O4 Ti0.001'
_chemical_name_mineral Spinel
_space_group_IT_number 227
_symmetry_space_group_name_Hall '-F 4vw 2vw 3'
_symmetry_space_group_name_H-M 'F d -3 m :2'
_cell_angle_alpha 90
_cell_angle_beta 90
_cell_angle_gamma 90
_cell_length_a 8.0978
_cell_length_b 8.0978
_cell_length_c 8.0978
_cell_formula_units_Z 8
_cell_volume 531.008
_database_code_amcsd 0006747
_exptl_crystal_density_diffrn 3.617
_cod_original_sg_symbol_H-M 'F d 3 m'
_cod_original_formula_sum 'Mg.984 Fe.075 Mn.002 Al1.933 Ti.001 O4'
_cod_database_code 9005362

loop_
_space_group_symop_operation_xyz
x,y,z
x,1/2+y,1/2+z
1/2+x,y,1/2+z
1/2+x,1/2+y,z
3/4+z,1/2-x,1/4+y
3/4+z,-x,3/4+y
1/4+z,1/2-x,3/4+y
1/4+z,-x,1/4+y
3/4-y,1/2+z,1/4-x
3/4-y,+z,3/4-x
1/4-y,1/2+z,3/4-x
1/4-y,+z,1/4-x
3/4+x,1/2-y,1/4+z
3/4+x,-y,3/4+z
1/4+x,1/2-y,3/4+z
1/4+x,-y,1/4+z
3/4-z,1/2+x,1/4-y
3/4-z,+x,3/4-y
1/4-z,1/2+x,3/4-y
1/4-z,+x,1/4-y
3/4+y,1/2-z,1/4+x
3/4+y,-z,3/4+x
1/4+y,1/2-z,3/4+x
1/4+y,-z,1/4+x
3/4-x,1/2+y,1/4-z
3/4-x,+y,3/4-z
1/4-x,1/2+y,3/4-z
1/4-x,+y,1/4-z
1/2+x,3/4-z,1/4-y
1/2+x,1/4-z,3/4-y
+x,3/4-z,3/4-y
+x,1/4-z,1/4-y
1/2-z,3/4+y,1/4+x
1/2-z,1/4+y,3/4+x
-z,3/4+y,3/4+x
-z,1/4+y,1/4+x
1/2+y,3/4-x,1/4-z
1/2+y,1/4-x,3/4-z
+y,3/4-x,3/4-z
+y,1/4-x,1/4-z
1/2-x,3/4+z,1/4+y
1/2-x,1/4+z,3/4+y
-x,3/4+z,3/4+y
-x,1/4+z,1/4+y
1/2+z,3/4-y,1/4-x
1/2+z,1/4-y,3/4-x
+z,3/4-y,3/4-x
+z,1/4-y,1/4-x
1/2-y,3/4+x,1/4+z
1/2-y,1/4+x,3/4+z
-y,3/4+x,3/4+z
-y,1/4+x,1/4+z
x,1/2+z,1/2+y
x,+z,+y
1/2+x,1/2+z,+y
1/2+x,+z,1/2+y
-z,1/2-y,1/2-x
-z,-y,-x
1/2-z,1/2-y,-x
1/2-z,-y,1/2-x
y,1/2+x,1/2+z
y,+x,+z
1/2+y,1/2+x,+z
1/2+y,+x,1/2+z
-x,1/2-z,1/2-y
-x,-z,-y
1/2-x,1/2-z,-y
1/2-x,-z,1/2-y
z,1/2+y,1/2+x
z,+y,+x
1/2+z,1/2+y,+x
1/2+z,+y,1/2+x
-y,1/2-x,1/2-z
-y,-x,-z
1/2-y,1/2-x,-z
1/2-y,-x,1/2-z
3/4+z,1/4+x,1/2-y
3/4+z,3/4+x,-y
1/4+z,1/4+x,-y
1/4+z,3/4+x,1/2-y
3/4-y,1/4-z,1/2+x
3/4-y,3/4-z,+x
1/4-y,1/4-z,+x
1/4-y,3/4-z,1/2+x
3/4+x,1/4+y,1/2-z
3/4+x,3/4+y,-z
1/4+x,1/4+y,-z
1/4+x,3/4+y,1/2-z
3/4-z,1/4-x,1/2+y
3/4-z,3/4-x,+y
1/4-z,1/4-x,+y
1/4-z,3/4-x,1/2+y
3/4+y,1/4+z,1/2-x
3/4+y,3/4+z,-x
1/4+y,1/4+z,-x
1/4+y,3/4+z,1/2-x
3/4-x,1/4-y,1/2+z
3/4-x,3/4-y,+z
1/4-x,1/4-y,+z
1/4-x,3/4-y,1/2+z
-z,3/4+x,3/4+y
-z,1/4+x,1/4+y
1/2-z,3/4+x,1/4+y
1/2-z,1/4+x,3/4+y
y,3/4-z,3/4-x
y,1/4-z,1/4-x
1/2+y,3/4-z,1/4-x
1/2+y,1/4-z,3/4-x
-x,3/4+y,3/4+z
-x,1/4+y,1/4+z
1/2-x,3/4+y,1/4+z
1/2-x,1/4+y,3/4+z
z,3/4-x,3/4-y
z,1/4-x,1/4-y
1/2+z,3/4-x,1/4-y
1/2+z,1/4-x,3/4-y
-y,3/4+z,3/4+x
-y,1/4+z,1/4+x
1/2-y,3/4+z,1/4+x
1/2-y,1/4+z,3/4+x
x,3/4-y,3/4-z
x,1/4-y,1/4-z
1/2+x,3/4-y,1/4-z
1/2+x,1/4-y,3/4-z
1/4-x,1/2+z,3/4-y
1/4-x,+z,1/4-y
3/4-x,1/2+z,1/4-y
3/4-x,+z,3/4-y
1/4+z,1/2-y,3/4+x
1/4+z,-y,1/4+x
3/4+z,1/2-y,1/4+x
3/4+z,-y,3/4+x
1/4-y,1/2+x,3/4-z
1/4-y,+x,1/4-z
3/4-y,1/2+x,1/4-z
3/4-y,+x,3/4-z
1/4+x,1/2-z,3/4+y
1/4+x,-z,1/4+y
3/4+x,1/2-z,1/4+y
3/4+x,-z,3/4+y
1/4-z,1/2+y,3/4-x
1/4-z,+y,1/4-x
3/4-z,1/2+y,1/4-x
3/4-z,+y,3/4-x
1/4+y,1/2-x,3/4+z
1/4+y,-x,1/4+z
3/4+y,1/2-x,1/4+z
3/4+y,-x,3/4+z
3/4-x,3/4-z,y
3/4-x,1/4-z,1/2+y
1/4-x,3/4-z,1/2+y
1/4-x,1/4-z,y
3/4+z,3/4+y,-x
3/4+z,1/4+y,1/2-x
1/4+z,3/4+y,1/2-x
1/4+z,1/4+y,-x
3/4-y,3/4-x,z
3/4-y,1/4-x,1/2+z
1/4-y,3/4-x,1/2+z
1/4-y,1/4-x,z
3/4+x,3/4+z,-y
3/4+x,1/4+z,1/2-y
1/4+x,3/4+z,1/2-y
1/4+x,1/4+z,-y
3/4-z,3/4-y,x
3/4-z,1/4-y,1/2+x
1/4-z,3/4-y,1/2+x
1/4-z,1/4-y,x
3/4+y,3/4+x,-z
3/4+y,1/4+x,1/2-z
1/4+y,3/4+x,1/2-z
1/4+y,1/4+x,-z
-z,-x,-y
-z,1/2-x,1/2-y
1/2-z,-x,1/2-y
1/2-z,1/2-x,-y
y,z,x
y,1/2+z,1/2+x
1/2+y,z,1/2+x
1/2+y,1/2+z,x
-x,-y,-z
-x,1/2-y,1/2-z
1/2-x,-y,1/2-z
1/2-x,1/2-y,-z
z,x,y
z,1/2+x,1/2+y
1/2+z,x,1/2+y
1/2+z,1/2+x,y
-y,-z,-x
-y,1/2-z,1/2-x
1/2-y,-z,1/2-x
1/2-y,1/2-z,-x

loop_
_atom_site_label
_atom_site_fract_x
_atom_site_fract_y
_atom_site_fract_z
_atom_site_occupancy
_atom_site_U_iso_or_equiv
MgT 0.12500 0.12500 0.12500 0.72460 0.00470
FeT 0.12500 0.12500 0.12500 0.06200 0.00470
ZnT 0.12500 0.12500 0.12500 0.00090 0.00470
MnT 0.12500 0.12500 0.12500 0.00250 0.00470
AlT 0.12500 0.12500 0.12500 0.20910 0.00470
SiT 0.12500 0.12500 0.12500 0.00080 0.00470
MgM 0.50000 0.50000 0.50000 0.12985 0.00400
FeM 0.50000 0.50000 0.50000 0.00675 0.00400
NiM 0.50000 0.50000 0.50000 0.00015 0.00400
AlM 0.50000 0.50000 0.50000 0.86210 0.00400
TiM 0.50000 0.50000 0.50000 0.00065 0.00400
O 0.26189 0.26189 0.26189 1.00000 0.00810

loop_
_cod_related_entry_id
_cod_related_entry_database
_cod_related_entry_code
1 AMCSD 0006747
